data_2215584
loop_
_publ_author_name
'Ahmad, Saeed'
'Monim-ul-Mehboob, Muhammad'
'Hanif, Muhammad'
'Altaf, Muhammad'
'Stoeckli-Evans, Helen'

_publ_section_title Bis(cyanido-\k<i>C</i>)(ethane-1,2-diamine-\k^2^<i>N</i>,<i>N</i>')silver(II)
_journal_coeditor_code LH2497
_journal_issue 10
_journal_name_full 'Acta Crystallographica Section E'
_journal_page_first m2548
_journal_page_last m2548
_journal_paper_doi 10.1107/S1600536807044431
_journal_volume 63
_journal_year 2007
_chemical_formula_iupac '[Ag (C N)2 (C2 H8 N2)]'
_chemical_formula_moiety 'C4 H8 Ag N4'
_chemical_formula_sum 'C4 H8 Ag N4'
_chemical_formula_weight 220.01
_chemical_name_systematic
;
Bis(cyanido-\kC)(ethane-1,2-diamine-\k^2^N,N')silver(II)
;
_space_group_IT_number 19
_symmetry_cell_setting orthorhombic
_symmetry_space_group_name_Hall 'P 2ac 2ab'
_symmetry_space_group_name_H-M 'P 21 21 21'
_atom_sites_solution_hydrogens geom
_atom_sites_solution_primary direct
_atom_sites_solution_secondary difmap
_audit_creation_method SHELXL97
_cell_angle_alpha 90.00
_cell_angle_beta 90.00
_cell_angle_gamma 90.00
_cell_formula_units_Z 4
_cell_length_a 6.9140(8)
_cell_length_b 9.3481(11)
_cell_length_c 11.0289(11)
_cell_measurement_reflns_used 6960
_cell_measurement_temperature 173(2)
_cell_measurement_theta_max 28.66
_cell_measurement_theta_min 1.80
_cell_volume 712.83(14)
_computing_cell_refinement 'X-AREA (Stoe & Cie, 2005)'
_computing_data_collection 'X-AREA (Stoe & Cie, 2005)'
_computing_data_reduction 'X-RED32 (Stoe & Cie, 2005)'
_computing_molecular_graphics 'PLATON  (Spek, 2003)'
_computing_publication_material 'SHELXL97 (Sheldrick, 1997)'
_computing_structure_refinement 'SHELXL97 (Sheldrick, 1997)'
_computing_structure_solution 'SHELXS97 (Sheldrick, 1997)'
_diffrn_ambient_temperature 173(2)
_diffrn_measured_fraction_theta_full 1.000
_diffrn_measured_fraction_theta_max 1.000
_diffrn_measurement_device_type 'Stoe IPDS II'
_diffrn_measurement_method '\f and \w'
_diffrn_radiation_monochromator graphite
_diffrn_radiation_source 'fine-focus sealed tube'
_diffrn_radiation_type MoK\a
_diffrn_radiation_wavelength 0.71073
_diffrn_reflns_av_R_equivalents 0.0216
_diffrn_reflns_av_sigmaI/netI 0.0142
_diffrn_reflns_limit_h_max 9
_diffrn_reflns_limit_h_min -9
_diffrn_reflns_limit_k_max 12
_diffrn_reflns_limit_k_min -12
_diffrn_reflns_limit_l_max 15
_diffrn_reflns_limit_l_min -14
_diffrn_reflns_number 6842
_diffrn_reflns_theta_full 29.14
_diffrn_reflns_theta_max 29.14
_diffrn_reflns_theta_min 2.86
_diffrn_standards_decay_% 0
_diffrn_standards_number 0
_exptl_absorpt_coefficient_mu 2.744
_exptl_absorpt_correction_T_max 0.760
_exptl_absorpt_correction_T_min 0.539
_exptl_absorpt_correction_type multi-scan
_exptl_absorpt_process_details '(MULABS in PLATON; Spek, 2003)'
_exptl_crystal_colour colourless
_exptl_crystal_density_diffrn 2.050
_exptl_crystal_density_method 'not measured'
_exptl_crystal_description needle
_exptl_crystal_F_000 428
_exptl_crystal_size_max 0.50
_exptl_crystal_size_mid 0.20
_exptl_crystal_size_min 0.10
_refine_diff_density_max 0.463
_refine_diff_density_min -0.507
_refine_ls_abs_structure_details 'Flack (1983), with 784 Friedel pairs (99.7%)'
_refine_ls_abs_structure_Flack 0.28(4)
_refine_ls_extinction_coef 0.0269(10)
_refine_ls_extinction_expression Fc^*^=kFc[1+0.001xFc^2^\l^3^/sin(2\q)]^-1/4^
_refine_ls_extinction_method 'SHELXL 97 (Sheldrick, 1997)'
_refine_ls_goodness_of_fit_ref 1.080
_refine_ls_hydrogen_treatment constr
_refine_ls_matrix_type full
_refine_ls_number_parameters 84
_refine_ls_number_reflns 1913
_refine_ls_number_restraints 0
_refine_ls_restrained_S_all 1.080
_refine_ls_R_factor_all 0.0166
_refine_ls_R_factor_gt 0.0163
_refine_ls_shift/su_max 0.001
_refine_ls_shift/su_mean 0.000
_refine_ls_structure_factor_coef Fsqd
_refine_ls_weighting_details 'calc w = 1/[\s^2^(Fo^2^)+(0.0247P)^2^+0.4752P] where P=(Fo^2^+2Fc^2^)/3'
_refine_ls_weighting_scheme calc
_refine_ls_wR_factor_gt 0.0419
_refine_ls_wR_factor_ref 0.0420
_reflns_number_gt 1889
_reflns_number_total 1913
_reflns_threshold_expression I>2\s(I)
_cod_data_source_file lh2497.cif
_cod_data_source_block I
_cod_database_code 2215584
_cod_database_fobs_code 2215584

loop_
_symmetry_equiv_pos_site_id
_symmetry_equiv_pos_as_xyz
1 x,y,z
2 1/2-x,-y,1/2+z
3 1/2+x,1/2-y,-z
4 -x,1/2+y,1/2-z

loop_
_atom_site_aniso_label
_atom_site_aniso_U_11
_atom_site_aniso_U_22
_atom_site_aniso_U_33
_atom_site_aniso_U_12
_atom_site_aniso_U_13
_atom_site_aniso_U_23
Ag1 0.01700(10) 0.01540(10) 0.01870(10) -0.00050(10) 0.00040(10) 0.00020(10)
N1 0.0218(10) 0.0187(9) 0.0195(10) -0.0020(7) 0.0021(7) 0.0031(8)
N2 0.0204(9) 0.0184(9) 0.0207(9) -0.0039(9) -0.0009(9) -0.0017(7)
N3 0.0250(11) 0.0283(11) 0.0261(11) -0.0039(8) -0.0002(8) -0.0037(9)
N4 0.0252(10) 0.0304(11) 0.0252(11) -0.0051(10) 0.0005(9) 0.0003(9)
C1 0.0223(10) 0.0255(11) 0.0264(12) -0.0071(9) 0.0016(9) 0.0010(10)
C2 0.0318(11) 0.0209(9) 0.0278(11) -0.0119(11) 0.0012(10) -0.0019(11)
C3 0.0182(10) 0.0195(10) 0.0210(11) -0.0009(9) 0.0016(9) 0.0028(9)
C4 0.0173(10) 0.0228(10) 0.0212(11) -0.0023(9) -0.0005(9) -0.0006(9)

loop_
_atom_site_type_symbol
_atom_site_label
_atom_site_fract_x
_atom_site_fract_y
_atom_site_fract_z
_atom_site_U_iso_or_equiv
_atom_site_thermal_displace_type
_atom_site_calc_flag
_atom_site_refinement_flags
_atom_site_occupancy
Ag Ag1 0.31636(2) 0.86283(2) 0.263350(10) 0.01700(10) Uani . . 1.000
N N1 0.1329(3) 0.7590(2) 0.3838(2) 0.0200(6) Uani . . 1.000
N N2 0.1723(3) 0.7398(2) 0.13599(18) 0.0198(5) Uani . . 1.000
N N3 0.5059(3) 1.0508(2) 0.4625(2) 0.0265(6) Uani . . 1.000
N N4 0.5486(4) 1.0323(3) 0.0698(2) 0.0269(6) Uani . . 1.000
C C1 -0.0334(4) 0.7046(3) 0.3122(2) 0.0247(6) Uani . . 1.000
C C2 0.0448(4) 0.6364(3) 0.1993(2) 0.0268(6) Uani . . 1.000
C C3 0.4387(4) 0.9800(2) 0.3892(2) 0.0196(6) Uani . . 1.000
C C4 0.4706(4) 0.9651(3) 0.1414(2) 0.0204(6) Uani . . 1.000
H H1NA 0.19650 0.68450 0.42100 0.0240 Uiso . R 1.000
H H1A -0.12130 0.78440 0.29080 0.0300 Uiso calc R 1.000
H H1B -0.10710 0.63360 0.36010 0.0300 Uiso calc R 1.000
H H1NB 0.09080 0.82150 0.44250 0.0240 Uiso . R 1.000
H H2A 0.11910 0.54940 0.22070 0.0320 Uiso calc R 1.000
H H2B -0.06310 0.60800 0.14550 0.0320 Uiso calc R 1.000
H H2NA 0.09970 0.79770 0.08630 0.0240 Uiso . R 1.000
H H2NB 0.26030 0.69130 0.08880 0.0240 Uiso . R 1.000

loop_
_atom_type_symbol
_atom_type_description
_atom_type_scat_dispersion_real
_atom_type_scat_dispersion_imag
_atom_type_scat_source
C C 0.0033 0.0016 'International Tables Vol C Tables 4.2.6.8 and 6.1.1.4'
H H 0.0000 0.0000 'International Tables Vol C Tables 4.2.6.8 and 6.1.1.4'
Ag Ag -0.8971 1.1015 'International Tables Vol C Tables 4.2.6.8 and 6.1.1.4'
N N 0.0061 0.0033 'International Tables Vol C Tables 4.2.6.8 and 6.1.1.4'

loop_
_geom_angle_atom_site_label_1
_geom_angle_atom_site_label_2
_geom_angle_atom_site_label_3
_geom_angle
_geom_angle_publ_flag
N1 Ag1 N2 83.14(8) yes
N1 Ag1 C3 94.12(9) yes
N1 Ag1 C4 175.20(10) yes
N2 Ag1 C3 176.69(10) yes
N2 Ag1 C4 93.84(9) yes
C3 Ag1 C4 88.78(10) yes
Ag1 N1 C1 107.03(15) yes
Ag1 N2 C2 109.18(14) yes
C1 N1 H1NB 110.00 no
H1NA N1 H1NB 109.00 no
Ag1 N1 H1NB 110.00 no
C1 N1 H1NA 110.00 no
Ag1 N1 H1NA 110.00 no
Ag1 N2 H2NA 110.00 no
Ag1 N2 H2NB 110.00 no
H2NA N2 H2NB 108.00 no
C2 N2 H2NA 110.00 no
C2 N2 H2NB 110.00 no
N1 C1 C2 107.9(2) n
N2 C2 C1 109.2(2) n
Ag1 C3 N3 178.2(2) n
Ag1 C4 N4 174.6(3) n
N1 C1 H1A 110.00 no
N1 C1 H1B 110.00 no
C2 C1 H1A 110.00 no
C2 C1 H1B 110.00 no
H1A C1 H1B 108.00 no
N2 C2 H2A 110.00 no
N2 C2 H2B 110.00 no
C1 C2 H2A 110.00 no
C1 C2 H2B 110.00 no
H2A C2 H2B 108.00 no

loop_
_geom_bond_atom_site_label_1
_geom_bond_atom_site_label_2
_geom_bond_distance
_geom_bond_publ_flag
Ag1 N1 2.078(2) yes
Ag1 N2 2.071(2) yes
Ag1 C3 1.960(2) yes
Ag1 C4 1.965(3) yes
N1 C1 1.485(3) n
N2 C2 1.483(3) n
N3 C3 1.143(3) n
N4 C4 1.144(4) n
N1 H1NA 0.9200 no
N1 H1NB 0.9200 no
N2 H2NA 0.9200 no
N2 H2NB 0.9200 no
C1 C2 1.500(3) no
C1 H1A 0.9900 no
C1 H1B 0.9900 no
C2 H2A 0.9900 no
C2 H2B 0.9900 no

loop_
_geom_hbond_atom_site_label_D
_geom_hbond_atom_site_label_H
_geom_hbond_atom_site_label_A
_geom_hbond_site_symmetry_A
_geom_hbond_distance_DH
_geom_hbond_distance_HA
_geom_hbond_distance_DA
_geom_hbond_angle_DHA
_geom_hbond_publ_flag
N1 H1NA N4 4_645 0.92 2.27 3.099(3) 150 yes
N1 H1NB N4 2_575 0.92 2.18 3.097(3) 172 yes
N2 H2NA N3 2_574 0.92 2.10 3.002(3) 167 yes
N2 H2NB N3 4_645 0.92 2.16 3.042(3) 161 yes

loop_
_geom_torsion_atom_site_label_1
_geom_torsion_atom_site_label_2
_geom_torsion_atom_site_label_3
_geom_torsion_atom_site_label_4
_geom_torsion
_geom_torsion_publ_flag
N2 Ag1 N1 C1 -20.61(15) no
C3 Ag1 N1 C1 157.53(16) no
N1 Ag1 N2 C2 -7.65(16) no
C4 Ag1 N2 C2 176.10(17) no
Ag1 N1 C1 C2 45.1(2) no
Ag1 N2 C2 C1 34.7(2) no
N1 C1 C2 N2 -53.5(3) no
